data_4313424
loop_
_publ_author_name
'Howard G. Harvey'
'Simon J. Teat'
'Chiu C. Tang'
'Lachlan M. Cranswick'
'Martin P. Attfield'

_publ_section_title
;
 Synthesis and Characterization of Three Novel Cation-Containing
 (NH4+/C3H7NH3+/NH3+C2H4NH3+) Aluminum Diphosphonates
;
_journal_name_full 'Inorganic Chemistry'
_journal_page_first 2428
_journal_page_last 2439
_journal_paper_doi 10.1021/ic020641q
_journal_volume 42
_journal_year 2003
_chemical_formula_sum 'C H10 Al F N2 O6 P2'
_chemical_formula_weight 254.03
_chemical_name_systematic
;

   ?

;
_space_group_IT_number 63
_symmetry_cell_setting orthorhombic
_symmetry_space_group_name_Hall '-C 2c 2'
_symmetry_space_group_name_H-M 'C m c m'
_atom_sites_solution_hydrogens geom
_atom_sites_solution_primary direct
_atom_sites_solution_secondary difmap
_audit_conform_dict_location ftp://ftp.iucr.org/pub/cif_core.dic
_audit_conform_dict_name cif_core.dic
_audit_conform_dict_version 2.2
_audit_creation_date 2002-07-04T13:35:41-00:00
_audit_creation_method 'WinGX routine CIF_UPDATE'
_cell_angle_alpha 90
_cell_angle_beta 90
_cell_angle_gamma 90
_cell_formula_units_Z 4
_cell_length_a 16.592(2)
_cell_length_b 7.5106(9)
_cell_length_c 7.0021(9)
_cell_measurement_temperature 153(2)
_cell_volume 872.57(19)
_computing_structure_refinement 'SHELXL-97 (Sheldrick, 1997)'
_diffrn_ambient_temperature 153(2)
_diffrn_measured_fraction_theta_full 0.989
_diffrn_measured_fraction_theta_max 0.989
_diffrn_radiation_monochromator graphite
_diffrn_radiation_type MoK\a
_diffrn_radiation_wavelength 0.71073
_diffrn_reflns_av_R_equivalents 0.0557
_diffrn_reflns_av_unetI/netI 0.0693
_diffrn_reflns_limit_h_max 15
_diffrn_reflns_limit_h_min -21
_diffrn_reflns_limit_k_max 8
_diffrn_reflns_limit_k_min -9
_diffrn_reflns_limit_l_max 8
_diffrn_reflns_limit_l_min -7
_diffrn_reflns_number 2246
_diffrn_reflns_theta_full 27.48
_diffrn_reflns_theta_max 27.48
_diffrn_reflns_theta_min 2.98
_exptl_absorpt_coefficient_mu 0.62
_exptl_crystal_density_diffrn 1.934
_exptl_crystal_density_method 'not measured'
_exptl_crystal_F_000 520
_exptl_crystal_size_max 0.15
_exptl_crystal_size_mid 0.1
_exptl_crystal_size_min 0.03
_refine_diff_density_max 0.333
_refine_diff_density_min -0.491
_refine_diff_density_rms 0.09
_refine_ls_extinction_method none
_refine_ls_goodness_of_fit_ref 0.876
_refine_ls_hydrogen_treatment mixed
_refine_ls_matrix_type full
_refine_ls_number_parameters 53
_refine_ls_number_reflns 556
_refine_ls_number_restraints 0
_refine_ls_restrained_S_all 0.876
_refine_ls_R_factor_all 0.0655
_refine_ls_R_factor_gt 0.0362
_refine_ls_shift/su_max 0
_refine_ls_shift/su_mean 0
_refine_ls_structure_factor_coef Fsqd
_refine_ls_weighting_details 'calc w=1/[\s^2^(Fo^2^)+(0.0501P)^2^+0.6338P] where P=(Fo^2^+2Fc^2^)/3'
_refine_ls_weighting_scheme calc
_refine_ls_wR_factor_gt 0.0774
_refine_ls_wR_factor_ref 0.0939
_reflns_number_gt 393
_reflns_number_total 556
_reflns_threshold_expression >2sigma(I)
_cod_data_source_file ic020641q_2.cif
_cod_data_source_block 178_2
_cod_depositor_comments
;
The following automatic conversions were performed:

'_symmetry_cell_setting' value 'Orthorhombic' changed to
'orthorhombic' according to the built-in table from CIF Core
dictionary named 'cif_core.dic' version 2.4.1 from 2010-06-29.

Automatic conversion script
Id: cif_fix_values 1646 2011-03-28 12:23:43Z adriana 
;
_cod_database_code 4313424

loop_
_symmetry_equiv_pos_as_xyz
'x, y, z'
'-x, -y, z+1/2'
'x, -y, -z'
'-x, y, -z+1/2'
'x+1/2, y+1/2, z'
'-x+1/2, -y+1/2, z+1/2'
'x+1/2, -y+1/2, -z'
'-x+1/2, y+1/2, -z+1/2'
'-x, -y, -z'
'x, y, -z-1/2'
'-x, y, z'
'x, -y, z-1/2'
'-x+1/2, -y+1/2, -z'
'x+1/2, y+1/2, -z-1/2'
'-x+1/2, y+1/2, z'
'x+1/2, -y+1/2, z-1/2'

loop_
_atom_site_label
_atom_site_type_symbol
_atom_site_fract_x
_atom_site_fract_y
_atom_site_fract_z
_atom_site_U_iso_or_equiv
_atom_site_adp_type
_atom_site_occupancy
_atom_site_symmetry_multiplicity
_atom_site_calc_flag
_atom_site_refinement_flags
_atom_site_disorder_assembly
_atom_site_disorder_group
H1 H 0 0.484(5) 0.155(5) 0.008(9) Uiso 1 2 d S . .
H3 H -0.178(2) 0.642(6) 0.25 0.017(10) Uiso 1 2 d S . .
H2 H -0.1525(19) 0.795(4) 0.141(5) 0.037(9) Uiso 1 1 d . . .
H4 H -0.222(2) 0.792(5) 0.25 0.005(9) Uiso 1 2 d S . .
P1 P 0.08861(5) 0.27705(13) 0.25 0.0197(3) Uani 1 2 d S . .
Al1 Al 0 0 0 0.0189(4) Uani 1 4 d S . .
F1 F 0 -0.0914(4) 0.25 0.0211(7) Uani 1 4 d S . .
O1 O 0.08100(9) 0.1611(2) 0.0702(3) 0.0199(5) Uani 1 1 d . . .
O2 O 0.16474(14) 0.3852(3) 0.25 0.0212(6) Uani 1 2 d S . .
C1 C 0 0.4158(7) 0.25 0.0187(11) Uani 1 4 d S . .
N1 N -0.1776(2) 0.7530(5) 0.25 0.0224(8) Uani 1 2 d S . .

loop_
_atom_site_aniso_label
_atom_site_aniso_U_11
_atom_site_aniso_U_22
_atom_site_aniso_U_33
_atom_site_aniso_U_23
_atom_site_aniso_U_13
_atom_site_aniso_U_12
P1 0.0198(5) 0.0198(5) 0.0196(6) 0 0 -0.0008(4)
Al1 0.0200(8) 0.0182(8) 0.0185(8) -0.0004(6) 0 0
F1 0.0206(16) 0.0194(15) 0.0232(16) 0 0 0
O1 0.0197(9) 0.0200(9) 0.0199(10) -0.0002(8) 0.0003(7) -0.0011(7)
O2 0.0192(14) 0.0203(13) 0.0242(15) 0 0 -0.0002(10)
C1 0.027(3) 0.014(3) 0.015(3) 0 0 0
N1 0.018(2) 0.023(2) 0.026(2) 0 0 0.0007(14)

loop_
_atom_type_symbol
_atom_type_description
_atom_type_scat_dispersion_real
_atom_type_scat_dispersion_imag
_atom_type_scat_source
C C 0.003 0.002 'International Tables Vol C Tables 4.2.6.8 and 6.1.1.4'
H H 0 0 'International Tables Vol C Tables 4.2.6.8 and 6.1.1.4'
Al Al 0.064 0.051 'International Tables Vol C Tables 4.2.6.8 and 6.1.1.4'
F F 0.017 0.01 'International Tables Vol C Tables 4.2.6.8 and 6.1.1.4'
N N 0.006 0.003 'International Tables Vol C Tables 4.2.6.8 and 6.1.1.4'
O O 0.011 0.006 'International Tables Vol C Tables 4.2.6.8 and 6.1.1.4'
P P 0.102 0.094 'International Tables Vol C Tables 4.2.6.8 and 6.1.1.4'

loop_
_geom_angle_atom_site_label_1
_geom_angle_atom_site_label_2
_geom_angle_atom_site_label_3
_geom_angle
_geom_angle_site_symmetry_1
_geom_angle_site_symmetry_3
_geom_angle_publ_flag
O2 P1 O1 112.07(8) . . ?
O2 P1 O1 112.07(8) . 10_556 ?
O1 P1 O1 110.09(14) . 10_556 ?
O2 P1 C1 111.92(18) . . ?
O1 P1 C1 105.13(10) . . ?
O1 P1 C1 105.13(10) 10_556 . ?
O1 Al1 O1 180.00(15) 9 . ?
O1 Al1 O1 88.34(10) 9 11 ?
O1 Al1 O1 91.66(10) . 11 ?
O1 Al1 O1 91.66(10) 9 3 ?
O1 Al1 O1 88.34(10) . 3 ?
O1 Al1 O1 180.00(6) 11 3 ?
O1 Al1 F1 90.48(8) 9 . ?
O1 Al1 F1 89.52(8) . . ?
O1 Al1 F1 89.52(8) 11 . ?
O1 Al1 F1 90.48(8) 3 . ?
O1 Al1 F1 89.52(8) 9 9 ?
O1 Al1 F1 90.48(8) . 9 ?
O1 Al1 F1 90.48(8) 11 9 ?
O1 Al1 F1 89.52(8) 3 9 ?
F1 Al1 F1 180.00(16) . 9 ?
Al1 F1 Al1 137.19(16) 2 . ?
P1 O1 Al1 129.78(11) . . ?
P1 C1 P1 109.3(3) 11 . ?

loop_
_geom_bond_atom_site_label_1
_geom_bond_atom_site_label_2
_geom_bond_distance
_geom_bond_site_symmetry_2
_geom_bond_publ_flag
P1 O2 1.502(3) . ?
P1 O1 1.5365(19) . ?
P1 O1 1.5365(19) 10_556 ?
P1 C1 1.802(3) . ?
Al1 O1 1.8737(16) 9 ?
Al1 O1 1.8737(16) . ?
Al1 O1 1.8737(16) 11 ?
Al1 O1 1.8737(16) 3 ?
Al1 F1 1.8802(10) . ?
Al1 F1 1.8802(10) 9 ?
F1 Al1 1.8802(10) 2 ?
C1 P1 1.802(3) 11 ?
